data_8107290
loop_
_publ_author_name
'Gu, Ming'
'Li, Ji-Xin'
'Ye, Jiang-Hai'
'Zou, Juan'
'Liu, Ya-Hua'

_publ_section_title
;
 Crystal structure of
 3,5,6,7-tetramethoxy-3&#x2032;,4&#x2032;-methylenedioxy-flavone, C20H18O8
;
_journal_issue 6
_journal_name_full 'Zeitschrift f\"ur Kristallographie - New Crystal Structures'
_journal_page_first 1049
_journal_page_last 1050
_journal_paper_doi 10.1515/ncrs-2022-0337
_journal_volume 237
_journal_year 2022
_chemical_formula_moiety 'C10 H9 O4'
_chemical_formula_sum 'C20 H18 O8'
_chemical_formula_weight 386.34
_chemical_name_systematic 3,5,6,7-tetramethoxy-3',4'-methylenedioxy-flavone
_space_group_crystal_system monoclinic
_space_group_IT_number 14
_space_group_name_Hall '-P 2ybc'
_space_group_name_H-M_alt 'P 1 21/c 1'
_atom_sites_solution_hydrogens geom
_audit_creation_method SHELXL-2018/3
_cell_angle_alpha 90
_cell_angle_beta 98.4040(10)
_cell_angle_gamma 90
_cell_formula_units_Z 4
_cell_length_a 7.3855(2)
_cell_length_b 28.1424(9)
_cell_length_c 8.5863(3)
_cell_measurement_reflns_used 9920
_cell_measurement_temperature 273(2)
_cell_measurement_theta_max 34.9224
_cell_measurement_theta_min 2.8012
_cell_volume 1765.46(10)
_computing_cell_refinement 'SAINT (Brucker, 2012)[2]'
_computing_data_collection 'APEX2 (Brucker, 2012)[2]'
_computing_data_reduction 'SAINT (Brucker, 2012)[2]'
_computing_molecular_graphics 'Diamond 4.0[4]'
_computing_publication_material 'Olex2 (Dolomanov et al., 2009)[1]'
_computing_structure_refinement 'SHELXL-2018/3 (Sheldrick, 2018)'
_computing_structure_solution 'SHELXT 2014/5 (Sheldrick, 2014)'
_diffrn_ambient_temperature 273(2)
_diffrn_measured_fraction_theta_full 0.991
_diffrn_measured_fraction_theta_max 0.994
_diffrn_measurement_device_type 'Bruker APEX-II CCD'
_diffrn_measurement_method '\f and \w scans'
_diffrn_radiation_type MoK\a
_diffrn_radiation_wavelength 0.71073
_diffrn_reflns_av_R_equivalents 0.0321
_diffrn_reflns_av_unetI/netI 0.0249
_diffrn_reflns_Laue_measured_fraction_full 0.991
_diffrn_reflns_Laue_measured_fraction_max 0.994
_diffrn_reflns_limit_h_max 11
_diffrn_reflns_limit_h_min -11
_diffrn_reflns_limit_k_max 45
_diffrn_reflns_limit_k_min -45
_diffrn_reflns_limit_l_max 13
_diffrn_reflns_limit_l_min -13
_diffrn_reflns_number 39241
_diffrn_reflns_point_group_measured_fraction_full 0.991
_diffrn_reflns_point_group_measured_fraction_max 0.994
_diffrn_reflns_theta_full 25.242
_diffrn_reflns_theta_max 35.019
_diffrn_reflns_theta_min 2.505
_exptl_absorpt_coefficient_mu 0.114
_exptl_absorpt_correction_type multi-scan
_exptl_crystal_colour yellow
_exptl_crystal_density_diffrn 1.454
_exptl_crystal_description raphides
_exptl_crystal_F_000 808
_refine_diff_density_max 0.385
_refine_diff_density_min -0.199
_refine_diff_density_rms 0.044
_refine_ls_extinction_coef .
_refine_ls_extinction_method none
_refine_ls_goodness_of_fit_ref 1.039
_refine_ls_hydrogen_treatment constr
_refine_ls_matrix_type full
_refine_ls_number_parameters 257
_refine_ls_number_reflns 7728
_refine_ls_number_restraints 0
_refine_ls_restrained_S_all 1.039
_refine_ls_R_factor_all 0.0805
_refine_ls_R_factor_gt 0.0545
_refine_ls_shift/su_max 0.001
_refine_ls_shift/su_mean 0.000
_refine_ls_structure_factor_coef Fsqd
_refine_ls_weighting_details 'w=1/[\s^2^(Fo^2^)+(0.0857P)^2^+0.2057P] where P=(Fo^2^+2Fc^2^)/3'
_refine_ls_weighting_scheme calc
_refine_ls_wR_factor_gt 0.1467
_refine_ls_wR_factor_ref 0.1641
_reflns_Friedel_coverage 0.000
_reflns_Friedel_fraction_full .
_reflns_Friedel_fraction_max .
_reflns_number_gt 5424
_reflns_number_total 7728
_reflns_threshold_expression 'I > 2\s(I)'
_cod_data_source_file suppl_j_ncrs-2022-0337_suppl.cif
_cod_data_source_block 2
_cod_original_sg_symbol_H-M 'P 21/c'
_cod_database_code 8107290
_shelx_shelxl_version_number 2018/3
_shelx_space_group_comment
;
The symmetry employed for this shelxl refinement is uniquely defined
by the following loop, which should always be used as a source of
symmetry information in preference to the above space-group names.
They are only intended as comments.
;

loop_
_space_group_symop_operation_xyz
'x, y, z'
'-x, y+1/2, -z+1/2'
'-x, -y, -z'
'x, -y-1/2, z-1/2'

loop_
_atom_site_label
_atom_site_type_symbol
_atom_site_fract_x
_atom_site_fract_y
_atom_site_fract_z
_atom_site_U_iso_or_equiv
_atom_site_adp_type
_atom_site_occupancy
_atom_site_site_symmetry_order
_atom_site_calc_flag
_atom_site_refinement_flags_posn
_atom_site_refinement_flags_adp
_atom_site_refinement_flags_occupancy
_atom_site_disorder_assembly
_atom_site_disorder_group
O1 O 0.41974(14) 0.93416(3) 0.84250(12) 0.0501(2) Uani 1 1 d . . . . .
O2 O 0.26736(11) 0.73239(3) 0.65682(11) 0.03883(18) Uani 1 1 d . . . . .
O3 O 0.32561(14) 0.53802(3) 0.67363(11) 0.0466(2) Uani 1 1 d . . . . .
O4 O 0.17936(15) 0.95173(3) 0.64706(12) 0.0506(2) Uani 1 1 d . . . . .
O5 O 0.62007(12) 0.58948(3) 0.79274(11) 0.0443(2) Uani 1 1 d . . . . .
O6 O 0.00949(13) 0.57995(3) 0.55171(13) 0.0504(2) Uani 1 1 d . . . . .
O7 O 0.76812(13) 0.68061(3) 0.83871(14) 0.0564(3) Uani 1 1 d . . . . .
O8 O 0.71194(11) 0.77660(3) 0.82714(11) 0.04057(19) Uani 1 1 d . . . . .
C1 C 0.2864(2) 0.96943(4) 0.78820(17) 0.0492(3) Uani 1 1 d . . . . .
H3 H 0.346242 0.998887 0.766601 0.059 Uiso 1 1 calc R U . . .
H1 H 0.208513 0.975524 0.867676 0.059 Uiso 1 1 calc R U . . .
C2 C 0.35994(15) 0.89346(4) 0.76363(13) 0.0348(2) Uani 1 1 d . . . . .
C3 C 0.42856(15) 0.84846(4) 0.78895(13) 0.0353(2) Uani 1 1 d . . . . .
H18 H 0.523734 0.841891 0.869543 0.042 Uiso 1 1 calc R U . . .
C4 C 0.34795(14) 0.81250(3) 0.68689(12) 0.03203(19) Uani 1 1 d . . . . .
C5 C 0.40735(14) 0.76271(4) 0.70915(13) 0.03264(19) Uani 1 1 d . . . . .
C6 C 0.29210(14) 0.68434(3) 0.66615(13) 0.0334(2) Uani 1 1 d . . . . .
C7 C 0.13726(15) 0.65835(4) 0.60661(14) 0.0372(2) Uani 1 1 d . . . . .
H12 H 0.028980 0.673611 0.565774 0.045 Uiso 1 1 calc R U . . .
C8 C 0.14798(16) 0.60937(4) 0.60950(14) 0.0370(2) Uani 1 1 d . . . . .
C9 C 0.31191(16) 0.58662(4) 0.67604(13) 0.0367(2) Uani 1 1 d . . . . .
C10 C 0.2176(3) 0.51330(6) 0.7719(2) 0.0705(5) Uani 1 1 d . . . . .
H2 H 0.252227 0.523142 0.879151 0.106 Uiso 1 1 calc R U . . .
H13 H 0.237129 0.479725 0.763591 0.106 Uiso 1 1 calc R U . . .
H14 H 0.090547 0.520364 0.739140 0.106 Uiso 1 1 calc R U . . .
C11 C 0.21760(16) 0.90404(4) 0.64477(13) 0.0365(2) Uani 1 1 d . . . . .
C12 C 0.13877(17) 0.86993(4) 0.54288(14) 0.0406(2) Uani 1 1 d . . . . .
H4 H 0.044708 0.877204 0.462077 0.049 Uiso 1 1 calc R U . . .
C13 C 0.20635(15) 0.82370(4) 0.56607(13) 0.0368(2) Uani 1 1 d . . . . .
H5 H 0.155588 0.799687 0.499117 0.044 Uiso 1 1 calc R U . . .
C14 C 0.45796(14) 0.66372(4) 0.73027(12) 0.03304(19) Uani 1 1 d . . . . .
C15 C 0.46310(15) 0.61321(4) 0.73530(12) 0.0346(2) Uani 1 1 d . . . . .
C16 C 0.6503(2) 0.58457(7) 0.95914(19) 0.0641(4) Uani 1 1 d . . . . .
H8 H 0.656785 0.615466 1.007010 0.096 Uiso 1 1 calc R U . . .
H7 H 0.763200 0.567952 0.990671 0.096 Uiso 1 1 calc R U . . .
H6 H 0.551239 0.566968 0.992212 0.096 Uiso 1 1 calc R U . . .
C17 C -0.16038(19) 0.60096(5) 0.4882(2) 0.0544(3) Uani 1 1 d . . . . .
H11 H -0.196791 0.623189 0.562593 0.082 Uiso 1 1 calc R U . . .
H9 H -0.251823 0.576646 0.466956 0.082 Uiso 1 1 calc R U . . .
H10 H -0.147239 0.617235 0.392255 0.082 Uiso 1 1 calc R U . . .
C18 C 0.61386(15) 0.69478(4) 0.78574(13) 0.0364(2) Uani 1 1 d . . . . .
C19 C 0.57435(14) 0.74568(4) 0.77193(13) 0.0343(2) Uani 1 1 d . . . . .
C20 C 0.8564(2) 0.77880(6) 0.7330(2) 0.0571(4) Uani 1 1 d . . . . .
H16 H 0.929498 0.750535 0.749100 0.086 Uiso 1 1 calc R U . . .
H15 H 0.931488 0.806085 0.762880 0.086 Uiso 1 1 calc R U . . .
H17 H 0.805041 0.781249 0.623973 0.086 Uiso 1 1 calc R U . . .

loop_
_atom_site_aniso_label
_atom_site_aniso_U_11
_atom_site_aniso_U_22
_atom_site_aniso_U_33
_atom_site_aniso_U_23
_atom_site_aniso_U_13
_atom_site_aniso_U_12
O1 0.0550(5) 0.0289(4) 0.0617(6) -0.0060(4) -0.0079(4) 0.0029(3)
O2 0.0305(3) 0.0250(3) 0.0583(5) -0.0005(3) -0.0025(3) 0.0023(3)
O3 0.0584(5) 0.0258(3) 0.0556(5) 0.0019(3) 0.0088(4) 0.0038(3)
O4 0.0627(6) 0.0297(4) 0.0559(5) 0.0044(4) -0.0032(4) 0.0098(4)
O5 0.0423(4) 0.0372(4) 0.0518(5) 0.0052(3) 0.0013(4) 0.0127(3)
O6 0.0438(5) 0.0319(4) 0.0715(6) -0.0062(4) -0.0054(4) -0.0038(3)
O7 0.0363(4) 0.0407(5) 0.0857(7) 0.0042(5) -0.0129(5) 0.0068(3)
O8 0.0311(4) 0.0373(4) 0.0524(5) -0.0080(3) 0.0031(3) -0.0018(3)
C1 0.0575(7) 0.0279(5) 0.0604(7) -0.0003(5) 0.0022(6) 0.0040(5)
C2 0.0371(5) 0.0275(4) 0.0394(5) 0.0001(4) 0.0042(4) -0.0005(4)
C3 0.0358(5) 0.0291(4) 0.0395(5) 0.0006(4) 0.0003(4) 0.0022(4)
C4 0.0304(4) 0.0273(4) 0.0383(5) 0.0006(3) 0.0046(4) 0.0012(3)
C5 0.0307(4) 0.0266(4) 0.0401(5) -0.0010(3) 0.0037(4) 0.0006(3)
C6 0.0323(4) 0.0257(4) 0.0413(5) -0.0004(3) 0.0024(4) 0.0030(3)
C7 0.0336(5) 0.0290(4) 0.0475(6) -0.0021(4) 0.0006(4) 0.0025(4)
C8 0.0366(5) 0.0293(4) 0.0442(5) -0.0032(4) 0.0029(4) -0.0010(4)
C9 0.0428(5) 0.0260(4) 0.0413(5) 0.0005(4) 0.0056(4) 0.0030(4)
C10 0.0969(14) 0.0391(7) 0.0786(11) 0.0142(7) 0.0234(10) -0.0073(8)
C11 0.0390(5) 0.0285(4) 0.0423(5) 0.0057(4) 0.0064(4) 0.0037(4)
C12 0.0399(5) 0.0356(5) 0.0433(5) 0.0042(4) -0.0038(4) 0.0037(4)
C13 0.0357(5) 0.0323(5) 0.0409(5) -0.0006(4) -0.0001(4) 0.0003(4)
C14 0.0320(4) 0.0280(4) 0.0384(5) 0.0001(3) 0.0029(4) 0.0039(3)
C15 0.0372(5) 0.0289(4) 0.0376(5) 0.0019(4) 0.0047(4) 0.0074(4)
C16 0.0559(8) 0.0767(11) 0.0560(8) 0.0269(8) -0.0042(6) 0.0047(8)
C17 0.0402(6) 0.0482(7) 0.0706(9) -0.0073(6) -0.0056(6) -0.0051(5)
C18 0.0323(5) 0.0331(5) 0.0423(5) 0.0009(4) 0.0005(4) 0.0042(4)
C19 0.0309(4) 0.0307(4) 0.0411(5) -0.0018(4) 0.0039(4) 0.0017(3)
C20 0.0451(7) 0.0637(9) 0.0644(8) -0.0057(7) 0.0146(6) -0.0134(6)

loop_
_atom_type_symbol
_atom_type_description
_atom_type_scat_dispersion_real
_atom_type_scat_dispersion_imag
_atom_type_scat_source
C C 0.0033 0.0016 'International Tables Vol C Tables 4.2.6.8 and 6.1.1.4'
H H 0.0000 0.0000 'International Tables Vol C Tables 4.2.6.8 and 6.1.1.4'
O O 0.0106 0.0060 'International Tables Vol C Tables 4.2.6.8 and 6.1.1.4'

loop_
_geom_angle_atom_site_label_1
_geom_angle_atom_site_label_2
_geom_angle_atom_site_label_3
_geom_angle
_geom_angle_site_symmetry_1
_geom_angle_site_symmetry_3
C2 O1 C1 105.23(9) . .
C5 O2 C6 120.76(8) . .
C9 O3 C10 115.41(11) . .
C11 O4 C1 105.20(9) . .
C15 O5 C16 114.26(11) . .
C8 O6 C17 117.62(10) . .
C19 O8 C20 114.14(10) . .
O1 C1 O4 107.64(9) . .
O1 C1 H3 110.2 . .
O4 C1 H3 110.2 . .
O1 C1 H1 110.2 . .
O4 C1 H1 110.2 . .
H3 C1 H1 108.5 . .
C3 C2 O1 127.55(10) . .
C3 C2 C11 122.59(10) . .
O1 C2 C11 109.83(9) . .
C2 C3 C4 116.84(10) . .
C2 C3 H18 121.6 . .
C4 C3 H18 121.6 . .
C13 C4 C3 120.06(9) . .
C13 C4 C5 119.19(9) . .
C3 C4 C5 120.72(9) . .
C19 C5 O2 120.64(9) . .
C19 C5 C4 128.55(10) . .
O2 C5 C4 110.81(8) . .
O2 C6 C7 113.80(9) . .
O2 C6 C14 122.53(9) . .
C7 C6 C14 123.68(9) . .
C8 C7 C6 118.46(10) . .
C8 C7 H12 120.8 . .
C6 C7 H12 120.8 . .
O6 C8 C7 124.49(10) . .
O6 C8 C9 115.33(10) . .
C7 C8 C9 120.18(10) . .
O3 C9 C15 119.30(10) . .
O3 C9 C8 120.40(10) . .
C15 C9 C8 120.19(9) . .
O3 C10 H2 109.5 . .
O3 C10 H13 109.5 . .
H2 C10 H13 109.5 . .
O3 C10 H14 109.5 . .
H2 C10 H14 109.5 . .
H13 C10 H14 109.5 . .
C12 C11 O4 128.70(10) . .
C12 C11 C2 121.70(10) . .
O4 C11 C2 109.57(10) . .
C11 C12 C13 116.85(10) . .
C11 C12 H4 121.6 . .
C13 C12 H4 121.6 . .
C12 C13 C4 121.94(10) . .
C12 C13 H5 119.0 . .
C4 C13 H5 119.0 . .
C6 C14 C15 116.48(10) . .
C6 C14 C18 118.85(9) . .
C15 C14 C18 124.66(9) . .
O5 C15 C9 117.82(9) . .
O5 C15 C14 121.14(10) . .
C9 C15 C14 120.98(9) . .
O5 C16 H8 109.5 . .
O5 C16 H7 109.5 . .
H8 C16 H7 109.5 . .
O5 C16 H6 109.5 . .
H8 C16 H6 109.5 . .
H7 C16 H6 109.5 . .
O6 C17 H11 109.5 . .
O6 C17 H9 109.5 . .
H11 C17 H9 109.5 . .
O6 C17 H10 109.5 . .
H11 C17 H10 109.5 . .
H9 C17 H10 109.5 . .
O7 C18 C19 120.68(11) . .
O7 C18 C14 124.55(10) . .
C19 C18 C14 114.76(9) . .
C5 C19 O8 119.85(9) . .
C5 C19 C18 122.42(10) . .
O8 C19 C18 117.72(9) . .
O8 C20 H16 109.5 . .
O8 C20 H15 109.5 . .
H16 C20 H15 109.5 . .
O8 C20 H17 109.5 . .
H16 C20 H17 109.5 . .
H15 C20 H17 109.5 . .

loop_
_geom_bond_atom_site_label_1
_geom_bond_atom_site_label_2
_geom_bond_distance
_geom_bond_site_symmetry_2
O1 C2 1.3705(13) .
O1 C1 1.4275(15) .
O2 C5 1.3650(12) .
O2 C6 1.3655(12) .
O3 C9 1.3719(13) .
O3 C10 1.4245(19) .
O4 C11 1.3725(13) .
O4 C1 1.4359(17) .
O5 C15 1.3662(13) .
O5 C16 1.4202(18) .
O6 C8 1.3527(14) .
O6 C17 1.4216(17) .
O7 C18 1.2298(13) .
O8 C19 1.3690(13) .
O8 C20 1.4305(17) .
C1 H3 0.9700 .
C1 H1 0.9700 .
C2 C3 1.3696(14) .
C2 C11 1.3863(16) .
C3 C4 1.4120(14) .
C3 H18 0.9300 .
C4 C13 1.3972(15) .
C4 C5 1.4722(14) .
C5 C19 1.3592(14) .
C6 C7 1.3903(15) .
C6 C14 1.3939(14) .
C7 C8 1.3807(15) .
C7 H12 0.9300 .
C8 C9 1.4143(15) .
C9 C15 1.3783(16) .
C10 H2 0.9600 .
C10 H13 0.9600 .
C10 H14 0.9600 .
C11 C12 1.3699(17) .
C12 C13 1.3972(16) .
C12 H4 0.9300 .
C13 H5 0.9300 .
C14 C15 1.4224(14) .
C14 C18 1.4683(15) .
C16 H8 0.9600 .
C16 H7 0.9600 .
C16 H6 0.9600 .
C17 H11 0.9600 .
C17 H9 0.9600 .
C17 H10 0.9600 .
C18 C19 1.4632(15) .
C20 H16 0.9600 .
C20 H15 0.9600 .
C20 H17 0.9600 .

loop_
_geom_torsion_atom_site_label_1
_geom_torsion_atom_site_label_2
_geom_torsion_atom_site_label_3
_geom_torsion_atom_site_label_4
_geom_torsion
_geom_torsion_site_symmetry_1
_geom_torsion_site_symmetry_2
_geom_torsion_site_symmetry_3
_geom_torsion_site_symmetry_4
C2 O1 C1 O4 -15.89(14) . . . .
C11 O4 C1 O1 15.00(14) . . . .
C1 O1 C2 C3 -171.31(12) . . . .
C1 O1 C2 C11 10.83(14) . . . .
O1 C2 C3 C4 -177.28(11) . . . .
C11 C2 C3 C4 0.32(17) . . . .
C2 C3 C4 C13 0.62(16) . . . .
C2 C3 C4 C5 -177.42(10) . . . .
C6 O2 C5 C19 -0.12(16) . . . .
C6 O2 C5 C4 -179.99(9) . . . .
C13 C4 C5 C19 152.85(12) . . . .
C3 C4 C5 C19 -29.10(17) . . . .
C13 C4 C5 O2 -27.30(14) . . . .
C3 C4 C5 O2 150.76(10) . . . .
C5 O2 C6 C7 -179.38(10) . . . .
C5 O2 C6 C14 0.82(16) . . . .
O2 C6 C7 C8 179.59(10) . . . .
C14 C6 C7 C8 -0.62(18) . . . .
C17 O6 C8 C7 -2.09(19) . . . .
C17 O6 C8 C9 177.94(12) . . . .
C6 C7 C8 O6 -178.15(11) . . . .
C6 C7 C8 C9 1.82(18) . . . .
C10 O3 C9 C15 114.79(15) . . . .
C10 O3 C9 C8 -69.16(16) . . . .
O6 C8 C9 O3 2.55(16) . . . .
C7 C8 C9 O3 -177.42(11) . . . .
O6 C8 C9 C15 178.57(11) . . . .
C7 C8 C9 C15 -1.40(18) . . . .
C1 O4 C11 C12 173.49(13) . . . .
C1 O4 C11 C2 -8.40(13) . . . .
C3 C2 C11 C12 -1.25(18) . . . .
O1 C2 C11 C12 176.73(11) . . . .
C3 C2 C11 O4 -179.52(11) . . . .
O1 C2 C11 O4 -1.54(14) . . . .
O4 C11 C12 C13 179.04(12) . . . .
C2 C11 C12 C13 1.13(18) . . . .
C11 C12 C13 C4 -0.18(18) . . . .
C3 C4 C13 C12 -0.70(17) . . . .
C5 C4 C13 C12 177.36(11) . . . .
O2 C6 C14 C15 178.78(10) . . . .
C7 C6 C14 C15 -0.99(17) . . . .
O2 C6 C14 C18 -1.85(16) . . . .
C7 C6 C14 C18 178.37(11) . . . .
C16 O5 C15 C9 -99.02(14) . . . .
C16 O5 C15 C14 83.73(15) . . . .
O3 C9 C15 O5 -1.47(16) . . . .
C8 C9 C15 O5 -177.53(10) . . . .
O3 C9 C15 C14 175.79(10) . . . .
C8 C9 C15 C14 -0.27(17) . . . .
C6 C14 C15 O5 178.59(10) . . . .
C18 C14 C15 O5 -0.74(17) . . . .
C6 C14 C15 C9 1.42(16) . . . .
C18 C14 C15 C9 -177.90(10) . . . .
C6 C14 C18 O7 -177.11(12) . . . .
C15 C14 C18 O7 2.2(2) . . . .
C6 C14 C18 C19 2.08(15) . . . .
C15 C14 C18 C19 -178.62(10) . . . .
O2 C5 C19 O8 -178.50(10) . . . .
C4 C5 C19 O8 1.35(17) . . . .
O2 C5 C19 C18 0.52(17) . . . .
C4 C5 C19 C18 -179.63(10) . . . .
C20 O8 C19 C5 -109.60(13) . . . .
C20 O8 C19 C18 71.34(14) . . . .
O7 C18 C19 C5 177.74(12) . . . .
C14 C18 C19 C5 -1.48(16) . . . .
O7 C18 C19 O8 -3.22(17) . . . .
C14 C18 C19 O8 177.56(9) . . . .
